data_2103484
loop_
_publ_author_name
'Vithana, Champika'
'Uekusa, Hidehiro'
'Sekine, Akiko'
'Ohashi, Yuji'

_publ_section_title
;
 Modified photoreactivity due to mixed crystal~formation. II. Enhanced
 reactivity upon conformational mimicry and cavity enlargement
;
_journal_issue 6
_journal_name_full 'Acta Crystallographica Section B'
_journal_page_first 986
_journal_page_last 997
_journal_paper_doi 10.1107/S0108768102019663
_journal_volume 58
_journal_year 2002
_chemical_formula_sum 'C17.5 H19 Co N6 O4'
_chemical_formula_weight 436.31
_chemical_name_systematic
;
[(2-cyanoethyl)(3-methylpyridine)cobaloxime]
[(2-cyanopropyl)(3-methylpyridine)cobaloxime]
;
_space_group_IT_number 14
_symmetry_cell_setting monoclinic
_symmetry_space_group_name_Hall '-P 2yn'
_symmetry_space_group_name_H-M 'P 1 21/n 1'
_atom_sites_solution_hydrogens geom
_atom_sites_solution_primary direct
_atom_sites_solution_secondary difmap
_audit_creation_method SHELXL-97
_cell_angle_alpha 90.00
_cell_angle_beta 90.992(4)
_cell_angle_gamma 90.00
_cell_formula_units_Z 4
_cell_length_a 11.5432(9)
_cell_length_b 9.3978(4)
_cell_length_c 19.5033(16)
_cell_measurement_temperature 293(2)
_cell_volume 2115.4(3)
_computing_cell_refinement SAINT(Siemens,1995)
_computing_data_collection 'SMART( Siemens, 1995)'
_computing_data_reduction SAINT(Siemens,1995)
_computing_molecular_graphics 'ORTEP-III(Burnet & Johnson, 1996)'
_computing_structure_refinement 'SHELXL-97 (Sheldrick, 1997)'
_computing_structure_solution 'SIR-92(Altomare et al., 1994)'
_diffrn_ambient_temperature 293(2)
_diffrn_measured_fraction_theta_full 0.997
_diffrn_measured_fraction_theta_max 0.997
_diffrn_measurement_device_type 'SMART CCD'
_diffrn_measurement_method 'Omega scan'
_diffrn_radiation_monochromator graphite
_diffrn_radiation_source 'fine-focus sealed tube'
_diffrn_radiation_type MoK\a
_diffrn_radiation_wavelength 0.71069
_diffrn_reflns_av_R_equivalents 0.0873
_diffrn_reflns_av_sigmaI/netI 0.1022
_diffrn_reflns_limit_h_max 14
_diffrn_reflns_limit_h_min -12
_diffrn_reflns_limit_k_max 12
_diffrn_reflns_limit_k_min -12
_diffrn_reflns_limit_l_max 21
_diffrn_reflns_limit_l_min -25
_diffrn_reflns_number 14831
_diffrn_reflns_theta_full 27.53
_diffrn_reflns_theta_max 27.53
_diffrn_reflns_theta_min 2.03
_exptl_absorpt_coefficient_mu 0.845
_exptl_absorpt_correction_T_max 1.000000
_exptl_absorpt_correction_T_min 0.502698
_exptl_absorpt_correction_type multi-scan
_exptl_absorpt_process_details 'SADABS(Sheldrick, 1996)'
_exptl_crystal_colour orange
_exptl_crystal_density_diffrn 1.37
_exptl_crystal_density_method 'not measured'
_exptl_crystal_description plate
_exptl_crystal_F_000 888
_exptl_crystal_size_max 0.4
_exptl_crystal_size_mid 0.3
_exptl_crystal_size_min 0.04
_refine_diff_density_max 0.708
_refine_diff_density_min -0.581
_refine_ls_extinction_method none
_refine_ls_goodness_of_fit_ref 1.045
_refine_ls_hydrogen_treatment mixed
_refine_ls_matrix_type full
_refine_ls_number_parameters 294
_refine_ls_number_reflns 4856
_refine_ls_number_restraints 20
_refine_ls_restrained_S_all 1.825
_refine_ls_R_factor_all 0.2025
_refine_ls_R_factor_gt 0.1101
_refine_ls_shift/su_max 0.048
_refine_ls_shift/su_mean 0.001
_refine_ls_structure_factor_coef Fsqd
_refine_ls_weighting_details 'calc w=1/[\s^2^(Fo^2^)+(0.1163P)^2^+7.8125P] where P=(Fo^2^+2Fc^2^)/3'
_refine_ls_weighting_scheme calc
_refine_ls_wR_factor_gt 0.2773
_refine_ls_wR_factor_ref 0.3170
_reflns_number_gt 2223
_reflns_number_total 4856
_reflns_threshold_expression >2sigma(I)
_cod_data_source_file de0020.cif
_cod_data_source_block mix-Iprime
_cod_depositor_comments
;
The following automatic conversions were performed:
'_exptl_absorpt_correction_type' value 'Multi-scan' changed to
'multi-scan' according to
'/home/saulius/struct/CIF-dictionaries/cif_core.dic' dictionary named
'cif_core.dic' version 2.4.1 from 2010-06-29.

Automatic conversion script
Id: cif_fix_enum 1527 2010-12-29 10:47:43Z saulius 

The following automatic conversions were performed:

'_exptl_absorpt_correction_type' value 'Multi-scan' changed to
'multi-scan' according to
/home/saulius/struct/CIF-dictionaries/cif_core.dic dictionary named
'cif_core.dic' version 2.4.1 from 2010-06-29.

Automatic conversion script
Id: cif_fix_values 1715 2011-07-08 13:25:40Z adriana 
;
_cod_original_sg_symbol_H-M P21/n
_cod_original_formula_sum 'C17.50 H19 Co N6 O4'
_cod_database_code 2103484
_cod_database_fobs_code 2103484

loop_
_symmetry_equiv_pos_as_xyz
'x, y, z'
'-x+1/2, y+1/2, -z+1/2'
'-x, -y, -z'
'x-1/2, -y-1/2, z-1/2'

loop_
_atom_site_label
_atom_site_fract_x
_atom_site_fract_y
_atom_site_fract_z
_atom_site_U_iso_or_equiv
_atom_site_adp_type
_atom_site_calc_flag
_atom_site_refinement_flags
_atom_site_occupancy
_atom_site_disorder_assembly
_atom_site_disorder_group
_atom_site_type_symbol
Co 0.76785(7) -0.22686(8) 0.58618(4) 0.0621(2) Uani d . 1 A . Co
O1 0.7255(5) -0.5213(4) 0.6136(3) 0.106(2) Uani d . 1 . . O
O2 0.9820(3) -0.0889(5) 0.5637(2) 0.0803(16) Uani d . 1 . . O
H1 0.895(5) 0.004(7) 0.560(3) 0.096 Uiso d . 1 . . H
O3 0.5522(3) -0.3630(5) 0.6138(3) 0.0909(18) Uani d P 0.980(9) . . O
H2 0.664(6) -0.447(7) 0.604(3) 0.109 Uiso d . 1 . . H
O4 0.8090(4) 0.0671(4) 0.5608(2) 0.0826(16) Uani d . 1 . . O
N1 0.8067(4) -0.4215(5) 0.5972(3) 0.0646(16) Uani d . 1 . . N
N2 0.9296(4) -0.2127(5) 0.5749(2) 0.0648(15) Uani d . 1 . . N
N3 0.6063(4) -0.2388(5) 0.6007(3) 0.0697(17) Uani d P 0.984(10) . . N
N4 0.7292(3) -0.0325(4) 0.5765(2) 0.0541(14) Uani d . 1 . . N
N5 0.7421(4) -0.2596(4) 0.4830(3) 0.0612(15) Uani d . 1 . . N
C1 0.9170(5) -0.4504(7) 0.5927(3) 0.0702(19) Uani d . 1 . . C
C2 0.9901(6) -0.3270(8) 0.5794(3) 0.074(2) Uani d P 0.982(13) . . C
C3 0.5487(7) -0.1210(7) 0.5985(4) 0.088(3) Uani d . 1 . . C
C4 0.6176(5) -0.0001(6) 0.5839(3) 0.0646(19) Uani d P 0.971(12) . . C
C5 0.9613(7) -0.6015(7) 0.6038(4) 0.108(3) Uani d . 1 . . C
H5A 0.9034 -0.6681 0.5885 0.162 Uiso calc R 1 . . H
H5B 0.9778 -0.6163 0.6517 0.162 Uiso calc R 1 . . H
H5C 1.0307 -0.6153 0.5782 0.162 Uiso calc R 1 . . H
C6 1.1187(6) -0.3355(9) 0.5726(4) 0.104(3) Uani d P 0.984(14) . . C
H6A 1.1462 -0.2515 0.5501 0.156 Uiso calc R 1 . . H
H6B 1.1383 -0.4178 0.5461 0.156 Uiso calc R 1 . . H
H6C 1.1542 -0.3425 0.6174 0.156 Uiso calc R 1 . . H
C7 0.4235(6) -0.1120(10) 0.6118(5) 0.116(4) Uani d . 1 . . C
H7A 0.3929 -0.2061 0.6179 0.174 Uiso calc R 1 . . H
H7B 0.3848 -0.0673 0.5735 0.174 Uiso calc R 1 . . H
H7C 0.4114 -0.0570 0.6525 0.174 Uiso calc R 1 . . H
C8 0.5767(7) 0.1509(7) 0.5772(4) 0.099(3) Uani d P 0.976(14) . . C
H8A 0.6424 0.2136 0.5774 0.148 Uiso calc R 1 . . H
H8B 0.5278 0.1738 0.6149 0.148 Uiso calc R 1 . . H
H8C 0.5339 0.1619 0.5349 0.148 Uiso calc R 1 . . H
C9 0.7899(5) -0.1776(6) 0.4354(3) 0.0622(18) Uani d . 1 . . C
H9 0.8355 -0.1023 0.4510 0.075 Uiso calc R 1 . . H
C10 0.7786(5) -0.1934(7) 0.3649(3) 0.077(2) Uani d . 1 . . C
C11 0.7100(6) -0.3073(8) 0.3436(4) 0.076(2) Uani d P 0.881(13) . . C
H11 0.6981 -0.3245 0.2971 0.091 Uiso calc R 1 . . H
C12 0.6607(5) -0.3925(7) 0.3902(4) 0.085(2) Uani d P 0.978(13) . . C
H12 0.6156 -0.4689 0.3754 0.102 Uiso calc R 1 . . H
C13 0.6759(5) -0.3685(6) 0.4601(4) 0.072(2) Uani d . 1 . . C
H13 0.6401 -0.4281 0.4914 0.087 Uiso calc R 1 . . H
C14 0.8366(8) -0.0944(10) 0.3137(4) 0.110(3) Uani d . 1 . . C
C16 0.793415(7) -0.184702(12) 0.687746(8) 0.096(3) Uani d D 1 . . C
H16 0.724(6) -0.146(8) 0.705(3) 0.115 Uiso d . 1 . . H
C18B 0.967797(9) -0.274764(8) 0.73207(2) 0.100 Uiso d PD 0.299(8) A 1 C
N6B 1.026741(9) -0.365418(9) 0.74019(2) 0.120 Uiso d PD 0.299(8) A 1 N
C17B 0.888994(10) -0.155962(9) 0.72255(3) 0.100 Uiso d PD 0.299(8) A 1 C
C17 0.806969(5) -0.287870(15) 0.74804(5) 0.100 Uiso d PD 0.343(8) A 2 C
N6 1.010856(6) -0.392393(16) 0.7498(8) 0.130 Uiso d PD 0.343(8) A 2 N
C18 0.923336(6) -0.346041(17) 0.7491(8) 0.100 Uiso d PD 0.343(8) A 2 C
C15 0.87146(13) -0.05744(11) 0.70470(19) 0.075 Uiso d PD 0.160(10) A 2 C
C16A 0.7037(5) -0.1669(8) 0.7408(5) 0.070 Uiso d PD 0.250(10) A 3 C
C15A 0.6562(17) -0.3083(10) 0.7598(11) 0.070 Uiso d PD 0.200(10) A 3 C
C18A 0.892792(7) -0.265617(12) 0.712248(9) 0.125 Uiso d PD 0.358(9) A 3 C
N6A 0.965977(8) -0.327541(14) 0.733405(9) 0.135 Uiso d PD 0.358(9) A 3 N
C15B 0.73961(13) -0.30584(8) 0.72882(5) 0.075 Uiso d PD 0.140(10) A 4 C
C16C 0.7648(11) -0.0629(8) 0.7331(6) 0.075 Uiso d PD 0.110(10) A 5 C

loop_
_atom_site_aniso_label
_atom_site_aniso_U_11
_atom_site_aniso_U_22
_atom_site_aniso_U_33
_atom_site_aniso_U_12
_atom_site_aniso_U_13
_atom_site_aniso_U_23
Co 0.0927(5) 0.0403(3) 0.0528(4) 0.0008(4) -0.0107(4) -0.0087(4)
O1 0.168(4) 0.041(2) 0.107(4) -0.017(3) -0.021(3) 0.003(2)
O2 0.132(4) 0.081(3) 0.0283(19) -0.001(3) -0.006(2) 0.008(2)
O3 0.175(5) 0.070(3) 0.028(2) -0.012(3) 0.001(3) 0.0104(19)
O4 0.117(3) 0.044(2) 0.087(3) 0.002(2) 0.015(3) 0.006(2)
N1 0.101(4) 0.049(2) 0.044(2) -0.005(2) -0.008(2) -0.009(2)
N2 0.078(3) 0.059(2) 0.057(3) 0.005(2) -0.014(2) -0.028(2)
N3 0.113(4) 0.056(3) 0.040(2) 0.001(3) -0.013(3) -0.006(2)
N4 0.090(3) 0.045(2) 0.028(2) 0.002(2) -0.002(2) -0.0011(18)
N5 0.102(3) 0.041(2) 0.041(2) 0.002(2) -0.005(2) -0.0158(19)
C1 0.093(4) 0.077(3) 0.040(3) 0.010(3) -0.023(3) -0.034(3)
C2 0.073(4) 0.088(4) 0.061(4) 0.013(3) -0.020(3) -0.018(3)
C3 0.090(5) 0.060(3) 0.114(6) 0.012(3) -0.016(4) -0.031(4)
C4 0.080(4) 0.059(3) 0.054(3) 0.011(3) -0.015(3) -0.028(3)
C5 0.147(6) 0.073(4) 0.102(5) 0.007(4) -0.034(5) -0.052(3)
C6 0.117(6) 0.146(6) 0.049(4) 0.006(5) -0.003(4) -0.045(4)
C7 0.158(8) 0.133(7) 0.056(4) -0.008(6) 0.001(5) -0.028(5)
C8 0.126(6) 0.059(4) 0.111(6) 0.010(4) -0.015(5) -0.040(4)
C9 0.090(4) 0.055(3) 0.042(3) 0.008(3) -0.012(3) -0.018(2)
C10 0.097(4) 0.073(4) 0.060(3) 0.008(3) -0.027(3) -0.025(3)
C11 0.087(5) 0.083(5) 0.058(4) 0.015(4) -0.032(3) -0.031(3)
C12 0.132(5) 0.071(4) 0.052(3) 0.030(4) -0.036(3) -0.030(3)
C13 0.114(5) 0.053(3) 0.048(3) 0.020(3) -0.016(3) -0.013(3)
C14 0.093(5) 0.121(6) 0.115(7) -0.013(5) 0.003(5) -0.001(6)
C16 0.121(6) 0.105(5) 0.061(4) -0.006(5) -0.007(4) -0.017(4)

loop_
_atom_type_symbol
_atom_type_description
_atom_type_scat_dispersion_real
_atom_type_scat_dispersion_imag
_atom_type_scat_source
H H 0.0000 0.0000 'International Tables Vol C Tables 4.2.6.8 and 6.1.1.4'
Co Co 0.3494 0.9721 'International Tables Vol C Tables 4.2.6.8 and 6.1.1.4'
C C 0.0033 0.0016 'International Tables Vol C Tables 4.2.6.8 and 6.1.1.4'
N N 0.0061 0.0033 'International Tables Vol C Tables 4.2.6.8 and 6.1.1.4'
O O 0.0106 0.0060 'International Tables Vol C Tables 4.2.6.8 and 6.1.1.4'

loop_
_geom_angle_atom_site_label_1
_geom_angle_atom_site_label_2
_geom_angle_atom_site_label_3
_geom_angle
N4 Co N2 98.76(19)
N4 Co N1 179.2(2)
N2 Co N1 81.3(2)
N4 Co N3 80.84(19)
N2 Co N3 178.0(2)
N1 Co N3 99.1(2)
N4 Co C16 86.51(14)
N2 Co C16 88.43(15)
N1 Co C16 92.71(16)
N3 Co C16 89.59(17)
N4 Co N5 90.98(18)
N2 Co N5 91.33(19)
N1 Co N5 89.8(2)
N3 Co N5 90.6(2)
C16 Co N5 177.41(12)
N1 O1 H2 88(4)
N2 O2 H1 104(3)
N4 O4 H1 103(3)
C1 N1 O1 123.0(5)
C1 N1 Co 115.0(4)
O1 N1 Co 121.8(4)
C2 N2 O2 119.7(5)
C2 N2 Co 118.1(4)
O2 N2 Co 122.2(3)
C3 N3 O3 120.5(5)
C3 N3 Co 116.9(5)
O3 N3 Co 122.6(3)
C4 N4 O4 121.9(4)
C4 N4 Co 115.9(4)
O4 N4 Co 122.1(3)
C9 N5 C13 116.5(5)
C9 N5 Co 122.8(4)
C13 N5 Co 120.7(4)
N1 C1 C2 114.4(5)
N1 C1 C5 120.7(6)
C2 C1 C5 124.9(5)
N2 C2 C1 111.2(5)
N2 C2 C6 125.3(7)
C1 C2 C6 123.4(6)
N3 C3 C4 113.7(7)
N3 C3 C7 123.3(7)
C4 C3 C7 122.9(6)
N4 C4 C3 112.6(5)
N4 C4 C8 120.6(6)
C3 C4 C8 126.8(6)
C1 C5 H5A 109.5
C1 C5 H5B 109.5
H5A C5 H5B 109.5
C1 C5 H5C 109.5
H5A C5 H5C 109.5
H5B C5 H5C 109.5
C2 C6 H6A 109.5
C2 C6 H6B 109.5
H6A C6 H6B 109.5
C2 C6 H6C 109.5
H6A C6 H6C 109.5
H6B C6 H6C 109.5
C3 C7 H7A 109.5
C3 C7 H7B 109.5
H7A C7 H7B 109.5
C3 C7 H7C 109.5
H7A C7 H7C 109.5
H7B C7 H7C 109.5
C4 C8 H8A 109.5
C4 C8 H8B 109.5
H8A C8 H8B 109.5
C4 C8 H8C 109.5
H8A C8 H8C 109.5
H8B C8 H8C 109.5
N5 C9 C10 126.6(5)
N5 C9 H9 116.7
C10 C9 H9 116.7
C9 C10 C11 115.0(6)
C9 C10 C14 123.2(6)
C11 C10 C14 121.8(7)
C12 C11 C10 120.1(7)
C12 C11 H11 120.0
C10 C11 H11 120.0
C11 C12 C13 121.3(6)
C11 C12 H12 119.4
C13 C12 H12 119.4
N5 C13 C12 120.6(6)
N5 C13 H13 119.7
C12 C13 H13 119.7
C17B C16 C18A 44.357(8)
C17B C16 C16A 101.9(3)
C18A C16 C16A 112.7(3)
C17B C16 C16C 74.2(5)
C18A C16 C16C 113.0(5)
C16A C16 C16C 48.3(5)
C17B C16 C15B 103.14(6)
C18A C16 C15B 76.30(6)
C16A C16 C15B 54.9(3)
C16C C16 C15B 99.5(4)
C17B C16 C17 70.080(19)
C18A C16 C17 49.062(12)
C16A C16 C17 66.4(3)
C16C C16 C17 92.9(4)
C15B C16 C17 33.18(5)
C17B C16 C15 40.65(8)
C18A C16 C15 83.06(6)
C16A C16 C15 100.2(3)
C16C C16 C15 53.6(5)
C15B C16 C15 135.34(14)
C17 C16 C15 106.09(12)
C17B C16 Co 130.46(3)
C18A C16 Co 108.60(2)
C16A C16 Co 127.5(3)
C16C C16 Co 134.3(4)
C15B C16 Co 108.13(5)
C17 C16 Co 129.45(3)
C15 C16 Co 115.92(14)
C17B C16 H16 116(4)
C18A C16 H16 139(4)
C16A C16 H16 26(4)
C16C C16 H16 45(4)
C15B C16 H16 75(4)
C17 C16 H16 93(4)
C15 C16 H16 97(4)
Co C16 H16 108(4)
N6B C18B C17B 178.93(4)
C16 C17B C18B 115.301(18)
C18 C17 C16 109.4(5)
N6 C18 C17 178.8(4)
C16 C16A C15A 109.7(9)
C16 C16A H16 34(5)
C15A C16A H16 125(5)
N6A C18A C16 177.040(18)
C16 C15B H16 36(3)
C16 C16C H16 40(4)

loop_
_geom_bond_atom_site_label_1
_geom_bond_atom_site_label_2
_geom_bond_distance
Co N4 1.889(4)
Co N2 1.889(5)
Co N1 1.894(5)
Co N3 1.895(5)
Co C16 2.0367(9)
Co N5 2.051(5)
O1 N1 1.368(7)
O1 H2 1.01(7)
O2 N2 1.331(6)
O2 H1 1.33(6)
O3 N3 1.350(6)
O4 N4 1.352(6)
O4 H1 1.16(6)
N1 C1 1.307(7)
N2 C2 1.283(8)
N3 C3 1.291(8)
N4 C4 1.334(7)
N5 C9 1.334(7)
N5 C13 1.349(7)
C1 C2 1.460(9)
C1 C5 1.523(9)
C2 C6 1.495(9)
C3 C4 1.420(9)
C3 C7 1.474(11)
C4 C8 1.500(9)
C5 H5A 0.9600
C5 H5B 0.9600
C5 H5C 0.9600
C6 H6A 0.9600
C6 H6B 0.9600
C6 H6C 0.9600
C7 H7A 0.9600
C7 H7B 0.9600
C7 H7C 0.9600
C8 H8A 0.9600
C8 H8B 0.9600
C8 H8C 0.9600
C9 C10 1.386(9)
C9 H9 0.9300
C10 C11 1.391(10)
C10 C14 1.528(11)
C11 C12 1.345(10)
C11 H11 0.9300
C12 C13 1.389(10)
C12 H12 0.9300
C13 H13 0.9300
C16 C17B 1.3134(3)
C16 C18A 1.45035(13)
C16 C16A 1.486(7)
C16 C16C 1.488(8)
C16 C15B 1.5300(8)
C16 C17 1.5301(8)
C16 C15 1.5301(12)
C16 H16 0.95(7)
C18B N6B 1.10004(12)
C18B C17B 1.45004(12)
C17 C18 1.45005(15)
N6 C18 1.10004(15)
C16A C15A 1.487(12)
C16A H16 0.76(7)
C18A N6A 1.10024(12)
C15B H16 1.58(7)
C16C H16 1.06(7)
